data_7246519
loop_
_publ_author_name
'Hunter, Lucy R.'
'Karlsson, Joshua K. G.'
'Sellars, Jonathan D.'
'Probert, Michael R.'

_publ_section_title
;
 (Z)-4,4&#x2032;-Stilbene dicarboxylic acid, the overlooked metal--organic
 framework linker
;
_journal_issue 16
_journal_name_full CrystEngComm
_journal_page_first 2353
_journal_page_last 2358
_journal_paper_doi 10.1039/D3CE00138E
_journal_volume 25
_journal_year 2023
_chemical_formula_moiety 'C64 H50 Ho2 O20, 5(C3 H7 N O)'
_chemical_formula_sum 'C79 H85 Ho2 N5 O25'
_chemical_formula_weight 1834.37
_space_group_crystal_system triclinic
_space_group_IT_number 2
_space_group_name_Hall '-P 1'
_space_group_name_H-M_alt 'P -1'
_atom_sites_solution_hydrogens mixed
_audit_creation_date 2021-06-04
_audit_creation_method
;
Olex2 1.3
(compiled 2020.12.01 svn.r5f60950 for OlexSys, GUI svn.r6272)
;
_audit_update_record
;
2021-07-13 deposited with the CCDC.	2023-03-20 downloaded from the CCDC.
;
_cell_angle_alpha 91.143(3)
_cell_angle_beta 94.270(3)
_cell_angle_gamma 93.785(4)
_cell_formula_units_Z 2
_cell_length_a 9.6157(9)
_cell_length_b 11.6530(11)
_cell_length_c 34.944(3)
_cell_measurement_reflns_used 9537
_cell_measurement_temperature 150.00
_cell_measurement_theta_max 66.58
_cell_measurement_theta_min 2.54
_cell_volume 3894.9(6)
_computing_cell_refinement 'SAINT V8.38A (?, 2016)'
_computing_data_reduction 'SAINT V8.38A (?, 2016)'
_computing_molecular_graphics 'Olex2 1.3 (Dolomanov et al., 2009)'
_computing_publication_material 'Olex2 1.3 (Dolomanov et al., 2009)'
_computing_structure_refinement 'XL  (Sheldrick, 2008)'
_computing_structure_solution 'SHELXT 2014/5 (Sheldrick, 2014)'
_diffrn_ambient_temperature 150.00
_diffrn_measured_fraction_theta_full 0.981
_diffrn_measured_fraction_theta_max 0.981
_diffrn_measurement_device_type 'Bruker D8 Venture'
_diffrn_measurement_method '\f and \w scans'
_diffrn_radiation_type CuK\a
_diffrn_radiation_wavelength 1.54178
_diffrn_reflns_av_R_equivalents 0.0540
_diffrn_reflns_av_unetI/netI 0.0458
_diffrn_reflns_Laue_measured_fraction_full 0.981
_diffrn_reflns_Laue_measured_fraction_max 0.981
_diffrn_reflns_limit_h_max 11
_diffrn_reflns_limit_h_min -11
_diffrn_reflns_limit_k_max 13
_diffrn_reflns_limit_k_min -13
_diffrn_reflns_limit_l_max 41
_diffrn_reflns_limit_l_min -41
_diffrn_reflns_number 54631
_diffrn_reflns_point_group_measured_fraction_full 0.981
_diffrn_reflns_point_group_measured_fraction_max 0.981
_diffrn_reflns_theta_full 66.887
_diffrn_reflns_theta_max 66.887
_diffrn_reflns_theta_min 2.537
_diffrn_source_current 1.0
_diffrn_source_power 0.05
_diffrn_source_voltage 50.0
_diffrn_standards_number 0
_exptl_absorpt_coefficient_mu 4.366
_exptl_absorpt_correction_T_max 0.7528
_exptl_absorpt_correction_T_min 0.5691
_exptl_absorpt_correction_type multi-scan
_exptl_absorpt_process_details
;
SADABS-2016/2 (Bruker,2016) was used for absorption correction.
wR2(int) was 0.1328 before and 0.0805 after correction.
The Ratio of minimum to maximum transmission is 0.7560.
The \l/2 correction factor is Not present.
;
_exptl_crystal_colour yellow
_exptl_crystal_colour_primary yellow
_exptl_crystal_density_diffrn 1.564
_exptl_crystal_description plate
_exptl_crystal_F_000 1856
_exptl_crystal_size_max 0.13
_exptl_crystal_size_mid 0.11
_exptl_crystal_size_min 0.03
_refine_diff_density_max 1.857
_refine_diff_density_min -0.533
_refine_diff_density_rms 0.082
_refine_ls_extinction_method none
_refine_ls_goodness_of_fit_ref 1.044
_refine_ls_hydrogen_treatment constr
_refine_ls_matrix_type full
_refine_ls_number_parameters 1018
_refine_ls_number_reflns 13589
_refine_ls_number_restraints 801
_refine_ls_restrained_S_all 1.017
_refine_ls_R_factor_all 0.0430
_refine_ls_R_factor_gt 0.0391
_refine_ls_shift/su_max 0.002
_refine_ls_shift/su_mean 0.000
_refine_ls_structure_factor_coef Fsqd
_refine_ls_weighting_details 'w=1/[\s^2^(Fo^2^)+(0.0329P)^2^+7.7673P] where P=(Fo^2^+2Fc^2^)/3'
_refine_ls_weighting_scheme calc
_refine_ls_wR_factor_gt 0.0991
_refine_ls_wR_factor_ref 0.1020
_reflns_Friedel_coverage 0.000
_reflns_number_gt 12287
_reflns_number_total 13589
_reflns_threshold_expression 'I > 2\s(I)'
_cod_data_source_file d3ce00138e2.cif
_cod_data_source_block jas_365_r19
_cod_depositor_comments 'Adding full bibliography for 7246512--7246521.cif.'
_cod_database_code 7246519
_shelx_shelxl_version_number 2018/3
_shelx_space_group_comment
;
The symmetry employed for this shelxl refinement is uniquely defined
by the following loop, which should always be used as a source of
symmetry information in preference to the above space-group names.
They are only intended as comments.
;
_shelx_estimated_absorpt_t_max 0.880
_shelx_estimated_absorpt_t_min 0.601
_olex2_refinement_description
;
1. Fixed Uiso
 At 1.2 times of:
  All C(H) groups
 At 1.5 times of:
  All C(H,H,H) groups, All O(H) groups, All O(H,H) groups
2. Restrained distances
 Ho1-H8A \\sim Ho1-H8B
 with sigma of 0.02
3. Rigid body (RIGU) restrains
 All non-hydrogen atoms
 with sigma for 1-2 distances of 0.004 and sigma for 1-3 distances of 0.004
4.a Free rotating group:
 O8(H8A,H8B)
4.b Rotating group:
 O9(H9A,H9B), O7(H7A,H7B), O6(H6A,H6B)
4.c Aromatic/amide H refined with riding coordinates:
 C4B(H4B), C3C(H3C), C3D(H3D), C4A(H4A), C3B(H3B), C4C(H4C), C4D(H4D),
 C3A(H3A), C6B(H6BA), C5C(H5C), C5D(H5D), C6A(H6AA), C5B(H5B), C6C(H6C),
 C6D(H6D), C5A(H5A), C8B(H8BA), C8C(H8C), C8D(H8D), C8A(H8AA), C9B(H9BA),
 C9C(H9C), C9D(H9D), C9A(H9AA), C11B(H11B), C12C(H12C), C12D(H12D), C11A(H11A),
 C12B(H12B), C11C(H11C), C11D(H11D), C12A(H12A), C13B(H13B), C14C(H14C),
 C13D(H13A), C13A(H13E), C14B(H14B), C13C(H13F), C14D(H14D), C14A(H14A),
 C29(H29), C26(H26), C23(H23), C20(H20), C17(H17)
4.d Idealised Me refined as rotating group:
 C30(H30A,H30B,H30C), C31(H31A,H31B,H31C), C27(H27A,H27B,H27C), C28(H28A,H28B,
 H28C), C25(H25A,H25B,H25C), C24(H24A,H24B,H24C), C21(H21A,H21B,H21C), C22(H22A,
 H22B,H22C), C18(H18A,H18B,H18C), C19(H19A,H19B,H19C)
4.e Idealised tetrahedral OH refined as rotating group:
 O13C(H13C), O13D(H13D)
;
_olex2_submission_special_instructions 'No special instructions were received'

loop_
_space_group_symop_operation_xyz
'x, y, z'
'-x, -y, -z'

loop_
_atom_site_label
_atom_site_type_symbol
_atom_site_fract_x
_atom_site_fract_y
_atom_site_fract_z
_atom_site_U_iso_or_equiv
_atom_site_adp_type
_atom_site_occupancy
_atom_site_site_symmetry_order
_atom_site_calc_flag
_atom_site_refinement_flags_posn
_atom_site_refinement_flags_adp
_atom_site_refinement_flags_occupancy
_atom_site_disorder_assembly
_atom_site_disorder_group
Ho1 Ho 0.02579(2) 0.48217(2) 0.26147(2) 0.01860(7) Uani 1 1 d D . . . .
Ho2 Ho 0.52409(2) 0.51732(2) 0.24528(2) 0.01814(7) Uani 1 1 d . . . . .
O2 O 0.3792(2) 0.42660(19) 0.19626(6) 0.0246(5) Uani 1 1 d . . . . .
O1 O 0.3742(2) 0.57751(19) 0.28837(6) 0.0258(5) Uani 1 1 d . . . . .
O3 O 0.1783(2) 0.4064(2) 0.22363(6) 0.0274(5) Uani 1 1 d . . . . .
O4 O 0.1611(2) 0.58820(19) 0.30792(6) 0.0242(5) Uani 1 1 d . . . . .
O9 O 0.1594(2) 0.3435(2) 0.29740(7) 0.0292(5) Uani 1 1 d . . . . .
H9A H 0.244901 0.347380 0.290679 0.044 Uiso 1 1 d R U . . .
H9B H 0.167356 0.363876 0.321648 0.044 Uiso 1 1 d R U . . .
O8 O -0.0861(2) 0.4215(2) 0.31878(7) 0.0298(5) Uani 1 1 d G . . . .
H8A H -0.174167 0.433657 0.319622 0.045 Uiso 1 1 d DG U . . .
H8B H -0.047719 0.446345 0.341013 0.045 Uiso 1 1 d DG U . . .
O7 O 0.3999(2) 0.6684(2) 0.21593(7) 0.0270(5) Uani 1 1 d . . . . .
H7A H 0.422308 0.733129 0.228794 0.041 Uiso 1 1 d R U . . .
H7B H 0.310301 0.655728 0.218322 0.041 Uiso 1 1 d R U . . .
O6 O 0.6446(2) 0.5881(2) 0.19215(6) 0.0291(5) Uani 1 1 d . . . . .
H6A H 0.598245 0.564202 0.170800 0.044 Uiso 1 1 d R U . . .
H6B H 0.724295 0.556861 0.191770 0.044 Uiso 1 1 d R U . . .
O5 O 0.6767(2) 0.3881(2) 0.22893(7) 0.0281(5) Uani 1 1 d . . . . .
O10 O -0.1263(2) 0.61612(19) 0.27499(7) 0.0272(5) Uani 1 1 d . . . . .
O13B O 0.6270(2) 1.43970(19) 0.30663(6) 0.0250(5) Uani 1 1 d . . . . .
O13C O 0.1965(5) 0.7546(3) 0.51074(10) 0.0708(10) Uani 1 1 d . . . . .
H13C H 0.202878 0.689162 0.520124 0.106 Uiso 1 1 calc R U . . .
O14D O 0.4624(4) 0.2928(3) -0.01476(10) 0.0605(9) Uani 1 1 d . . . . .
O13A O 0.1155(2) -0.3542(2) 0.22576(6) 0.0258(5) Uani 1 1 d . . . . .
O14B O 0.4393(2) 1.34532(18) 0.27837(6) 0.0235(5) Uani 1 1 d . . . . .
O14C O -0.0291(5) 0.6989(4) 0.50480(14) 0.0942(14) Uani 1 1 d . . . . .
O13D O 0.2437(3) 0.2241(2) -0.00814(9) 0.0497(7) Uani 1 1 d . . . . .
H13D H 0.223876 0.286133 -0.018408 0.074 Uiso 1 1 calc R U . . .
O14A O -0.0692(2) -0.45248(19) 0.19845(6) 0.0243(5) Uani 1 1 d . . . . .
O12 O -0.3399(2) 0.67580(18) 0.26871(7) 0.0250(5) Uani 1 1 d . . . . .
O11 O 0.8849(2) 0.32081(19) 0.24265(6) 0.0256(5) Uani 1 1 d . . . . .
O19 O 0.4180(3) 0.8761(2) 0.25452(10) 0.0503(8) Uani 1 1 d . . . . .
O18 O 0.5269(3) 0.5517(3) 0.12017(8) 0.0511(7) Uani 1 1 d . . . . .
O17 O 0.1617(3) 0.4198(2) -0.03044(8) 0.0495(7) Uani 1 1 d . . . . .
O16 O 0.1770(5) 0.4138(3) 0.37753(10) 0.0737(11) Uani 1 1 d . . . . .
O15 O 0.2480(7) 0.5683(4) 0.54531(14) 0.116(2) Uani 1 1 d . . . . .
N5 N 0.2623(3) 1.0117(2) 0.24857(8) 0.0323(7) Uani 1 1 d . . . . .
N4 N 0.3231(4) 0.5641(3) 0.08498(10) 0.0411(8) Uani 1 1 d . . . . .
N3 N 0.1733(4) 0.5747(3) -0.06847(11) 0.0466(8) Uani 1 1 d . . . . .
N2 N 0.2831(4) 0.4050(3) 0.43711(10) 0.0491(9) Uani 1 1 d . . . . .
N1 N 0.2543(4) 0.4389(3) 0.58990(10) 0.0491(9) Uani 1 1 d . . . . .
C1B C 0.2911(3) 0.6150(3) 0.31061(9) 0.0197(6) Uani 1 1 d . . . . .
C1C C -0.2116(3) 0.6911(3) 0.27858(8) 0.0186(6) Uani 1 1 d . . . . .
C1D C 0.7605(3) 0.3109(3) 0.22747(9) 0.0210(6) Uani 1 1 d . . . . .
C1A C 0.2547(3) 0.3862(3) 0.19708(9) 0.0198(6) Uani 1 1 d . . . . .
C2B C 0.3462(3) 0.6971(3) 0.34264(9) 0.0201(6) Uani 1 1 d . . . . .
C2C C -0.1625(3) 0.8057(3) 0.29709(9) 0.0196(6) Uani 1 1 d . . . . .
C2D C 0.7130(3) 0.2024(3) 0.20556(9) 0.0208(6) Uani 1 1 d . . . . .
C2A C 0.1964(3) 0.3058(3) 0.16492(9) 0.0200(6) Uani 1 1 d . . . . .
C4B C 0.2726(3) 0.7057(3) 0.37519(9) 0.0256(7) Uani 1 1 d . . . . .
H4B H 0.187674 0.660190 0.376941 0.031 Uiso 1 1 calc R U . . .
C3C C -0.2452(3) 0.8996(3) 0.29331(9) 0.0225(6) Uani 1 1 d . . . . .
H3C H -0.330822 0.892297 0.277756 0.027 Uiso 1 1 calc R U . . .
C3D C 0.6047(3) 0.2014(3) 0.17674(9) 0.0248(7) Uani 1 1 d . . . . .
H3D H 0.558194 0.269583 0.171708 0.030 Uiso 1 1 calc R U . . .
C4A C 0.2680(3) 0.2928(3) 0.13208(9) 0.0223(6) Uani 1 1 d . . . . .
H4A H 0.353796 0.336355 0.129699 0.027 Uiso 1 1 calc R U . . .
C3B C 0.4696(3) 0.7639(3) 0.34005(9) 0.0240(6) Uani 1 1 d . . . . .
H3B H 0.521627 0.756110 0.318182 0.029 Uiso 1 1 calc R U . . .
C4C C -0.0361(3) 0.8181(3) 0.31957(9) 0.0242(6) Uani 1 1 d . . . . .
H4C H 0.023283 0.756163 0.321311 0.029 Uiso 1 1 calc R U . . .
C4D C 0.7767(3) 0.1003(3) 0.21306(9) 0.0244(7) Uani 1 1 d . . . . .
H4D H 0.850396 0.099399 0.232696 0.029 Uiso 1 1 calc R U . . .
C3A C 0.0705(3) 0.2404(3) 0.16811(9) 0.0228(6) Uani 1 1 d . . . . .
H3A H 0.019631 0.249941 0.190107 0.027 Uiso 1 1 calc R U . . .
C6B C 0.3229(4) 0.7806(3) 0.40511(9) 0.0270(7) Uani 1 1 d . . . . .
H6BA H 0.274062 0.783888 0.427714 0.032 Uiso 1 1 calc R U . . .
C5C C -0.2033(3) 1.0031(3) 0.31206(9) 0.0253(7) Uani 1 1 d . . . . .
H5C H -0.258719 1.067097 0.308533 0.030 Uiso 1 1 calc R U . . .
C5D C 0.5643(3) 0.1019(3) 0.15539(9) 0.0266(7) Uani 1 1 d . . . . .
H5D H 0.490832 0.103041 0.135690 0.032 Uiso 1 1 calc R U . . .
C6A C 0.2147(3) 0.2168(3) 0.10291(9) 0.0249(7) Uani 1 1 d . . . . .
H6AA H 0.262648 0.210711 0.080220 0.030 Uiso 1 1 calc R U . . .
C5B C 0.5174(4) 0.8421(3) 0.36933(9) 0.0262(7) Uani 1 1 d . . . . .
H5B H 0.600077 0.889818 0.366961 0.031 Uiso 1 1 calc R U . . .
C6C C 0.0030(4) 0.9210(3) 0.33942(10) 0.0275(7) Uani 1 1 d . . . . .
H6C H 0.087572 0.927764 0.355444 0.033 Uiso 1 1 calc R U . . .
C6D C 0.7338(4) 0.0001(3) 0.19223(10) 0.0268(7) Uani 1 1 d . . . . .
H6D H 0.775917 -0.069268 0.198477 0.032 Uiso 1 1 calc R U . . .
C5A C 0.0198(3) 0.1618(3) 0.13929(9) 0.0244(7) Uani 1 1 d . . . . .
H5A H -0.064469 0.116433 0.142024 0.029 Uiso 1 1 calc R U . . .
C7B C 0.4443(3) 0.8510(3) 0.40235(9) 0.0239(6) Uani 1 1 d . . . . .
C7C C -0.0801(4) 1.0146(3) 0.33615(9) 0.0259(7) Uani 1 1 d . . . . .
C7D C 0.6296(3) -0.0003(3) 0.16223(9) 0.0250(7) Uani 1 1 d . . . . .
C7A C 0.0910(3) 0.1486(3) 0.10639(9) 0.0231(6) Uani 1 1 d . . . . .
C8B C 0.4955(4) 0.9321(3) 0.43415(9) 0.0272(7) Uani 1 1 d . . . . .
H8BA H 0.497212 0.901987 0.459226 0.033 Uiso 1 1 calc R U . . .
C8C C -0.0411(4) 1.1255(3) 0.35694(11) 0.0345(8) Uani 1 1 d . . . . .
H8C H -0.048821 1.193319 0.342507 0.041 Uiso 1 1 calc R U . . .
C8D C 0.5908(4) -0.1094(3) 0.14067(10) 0.0319(8) Uani 1 1 d . . . . .
H8D H 0.606990 -0.177350 0.154425 0.038 Uiso 1 1 calc R U . . .
C8A C 0.0328(4) 0.0692(3) 0.07444(9) 0.0271(7) Uani 1 1 d . . . . .
H8AA H 0.026528 0.101427 0.049663 0.032 Uiso 1 1 calc R U . . .
C9B C 0.5395(4) 1.0426(3) 0.43183(9) 0.0279(7) Uani 1 1 d . . . . .
H9BA H 0.577747 1.078968 0.455206 0.033 Uiso 1 1 calc R U . . .
C9C C 0.0036(4) 1.1396(3) 0.39383(11) 0.0363(8) Uani 1 1 d . . . . .
H9C H 0.030192 1.215920 0.402805 0.044 Uiso 1 1 calc R U . . .
C9D C 0.5361(4) -0.1260(3) 0.10449(11) 0.0347(8) Uani 1 1 d . . . . .
H9D H 0.516870 -0.204017 0.096251 0.042 Uiso 1 1 calc R U . . .
C9A C -0.0117(4) -0.0411(3) 0.07607(9) 0.0280(7) Uani 1 1 d . . . . .
H9AA H -0.055803 -0.074284 0.052850 0.034 Uiso 1 1 calc R U . . .
C10B C 0.5368(3) 1.1163(3) 0.39778(9) 0.0251(7) Uani 1 1 d . . . . .
C10C C 0.0157(4) 1.0475(3) 0.42210(10) 0.0314(7) Uani 1 1 d . . . . .
C10D C 0.5014(4) -0.0391(3) 0.07558(10) 0.0301(7) Uani 1 1 d . . . . .
C10A C -0.0023(4) -0.1197(3) 0.10884(9) 0.0259(7) Uani 1 1 d . . . . .
C11B C 0.4352(4) 1.1034(3) 0.36699(10) 0.0283(7) Uani 1 1 d . . . . .
H11B H 0.365250 1.041841 0.366627 0.034 Uiso 1 1 calc R U . . .
C12C C -0.0930(4) 0.9641(4) 0.42584(11) 0.0399(9) Uani 1 1 d . . . . .
H12C H -0.178768 0.967854 0.410715 0.048 Uiso 1 1 calc R U . . .
C12D C 0.5965(4) 0.0508(3) 0.06720(11) 0.0360(8) Uani 1 1 d . . . . .
H12D H 0.688029 0.056126 0.079644 0.043 Uiso 1 1 calc R U . . .
C11A C -0.1017(4) -0.2128(3) 0.10956(9) 0.0272(7) Uani 1 1 d . . . . .
H11A H -0.175017 -0.221908 0.089747 0.033 Uiso 1 1 calc R U . . .
C12B C 0.6380(4) 1.2078(3) 0.39733(10) 0.0293(7) Uani 1 1 d . . . . .
H12B H 0.708236 1.218123 0.417949 0.035 Uiso 1 1 calc R U . . .
C11C C 0.1373(4) 1.0422(3) 0.44589(11) 0.0348(8) Uani 1 1 d . . . . .
H11C H 0.210261 1.100952 0.444943 0.042 Uiso 1 1 calc R U . . .
C11D C 0.3717(4) -0.0484(3) 0.05556(10) 0.0333(8) Uani 1 1 d . . . . .
H11D H 0.308504 -0.112348 0.059663 0.040 Uiso 1 1 calc R U . . .
C12A C 0.1062(4) -0.1094(3) 0.13791(10) 0.0284(7) Uani 1 1 d . . . . .
H12A H 0.175895 -0.047768 0.137786 0.034 Uiso 1 1 calc R U . . .
C13B C 0.4352(4) 1.1794(3) 0.33696(10) 0.0273(7) Uani 1 1 d . . . . .
H13B H 0.365719 1.169192 0.316146 0.033 Uiso 1 1 calc R U . . .
C14C C -0.0769(5) 0.8764(4) 0.45130(12) 0.0469(10) Uani 1 1 d . . . . .
H14C H -0.152266 0.820710 0.453781 0.056 Uiso 1 1 calc R U . . .
C13D C 0.5583(4) 0.1320(3) 0.04093(11) 0.0369(8) Uani 1 1 d . . . . .
H13A H 0.623992 0.192584 0.035248 0.044 Uiso 1 1 calc R U . . .
C13A C -0.0952(3) -0.2920(3) 0.13863(9) 0.0265(7) Uani 1 1 d . . . . .
H13E H -0.164394 -0.354019 0.138738 0.032 Uiso 1 1 calc R U . . .
C14B C 0.6379(4) 1.2837(3) 0.36744(10) 0.0299(7) Uani 1 1 d . . . . .
H14B H 0.707974 1.345156 0.367685 0.036 Uiso 1 1 calc R U . . .
C13C C 0.1538(4) 0.9531(3) 0.47088(11) 0.0382(8) Uani 1 1 d . . . . .
H13F H 0.238651 0.950018 0.486481 0.046 Uiso 1 1 calc R U . . .
C14D C 0.3322(4) 0.0336(3) 0.02966(10) 0.0327(8) Uani 1 1 d . . . . .
H14D H 0.241645 0.026645 0.016602 0.039 Uiso 1 1 calc R U . . .
C14A C 0.1124(4) -0.1888(3) 0.16693(10) 0.0268(7) Uani 1 1 d . . . . .
H14A H 0.186087 -0.180380 0.186668 0.032 Uiso 1 1 calc R U . . .
C15B C 0.5365(3) 1.2707(3) 0.33715(9) 0.0239(6) Uani 1 1 d . . . . .
C15C C 0.0480(5) 0.8684(3) 0.47337(11) 0.0429(9) Uani 1 1 d . . . . .
C15D C 0.4243(4) 0.1259(3) 0.02271(10) 0.0324(7) Uani 1 1 d . . . . .
C15A C 0.0124(3) -0.2809(3) 0.16762(9) 0.0242(6) Uani 1 1 d . . . . .
C16B C 0.5344(3) 1.3569(3) 0.30558(9) 0.0220(6) Uani 1 1 d . . . . .
C16C C 0.0659(7) 0.7665(4) 0.49775(14) 0.0657(13) Uani 1 1 d . . . . .
C16D C 0.3815(5) 0.2221(3) -0.00220(11) 0.0412(9) Uani 1 1 d . . . . .
C16A C 0.0196(3) -0.3680(3) 0.19887(9) 0.0216(6) Uani 1 1 d . . . . .
C30 C 0.3538(5) 1.0893(4) 0.22863(13) 0.0468(10) Uani 1 1 d . . . . .
H30A H 0.449373 1.064449 0.231574 0.070 Uiso 1 1 calc R U . . .
H30B H 0.352161 1.167350 0.239474 0.070 Uiso 1 1 calc R U . . .
H30C H 0.322067 1.088675 0.201314 0.070 Uiso 1 1 calc R U . . .
C31 C 0.1181(4) 1.0420(4) 0.24982(14) 0.0508(11) Uani 1 1 d . . . . .
H31A H 0.076764 1.050170 0.223603 0.076 Uiso 1 1 calc R U . . .
H31B H 0.115932 1.114850 0.264183 0.076 Uiso 1 1 calc R U . . .
H31C H 0.064559 0.981268 0.262503 0.076 Uiso 1 1 calc R U . . .
C29 C 0.3014(4) 0.9103(3) 0.25908(12) 0.0410(9) Uani 1 1 d . . . . .
H29 H 0.236120 0.860335 0.270869 0.049 Uiso 1 1 calc R U . . .
C27 C 0.1903(7) 0.6146(6) 0.0809(2) 0.105(3) Uani 1 1 d . . . . .
H27A H 0.114752 0.553924 0.081103 0.158 Uiso 1 1 calc R U . . .
H27B H 0.182108 0.654939 0.056589 0.158 Uiso 1 1 calc R U . . .
H27C H 0.183573 0.669259 0.102263 0.158 Uiso 1 1 calc R U . . .
C28 C 0.3606(5) 0.4931(4) 0.05353(12) 0.0502(11) Uani 1 1 d . . . . .
H28A H 0.382713 0.541786 0.031959 0.075 Uiso 1 1 calc R U . . .
H28B H 0.282074 0.437882 0.045458 0.075 Uiso 1 1 calc R U . . .
H28C H 0.442365 0.451469 0.061836 0.075 Uiso 1 1 calc R U . . .
C26 C 0.4081(4) 0.5857(3) 0.11592(11) 0.0396(9) Uani 1 1 d . . . . .
H26 H 0.376124 0.630076 0.136188 0.047 Uiso 1 1 calc R U . . .
C25 C 0.0732(6) 0.6359(4) -0.04734(19) 0.0710(16) Uani 1 1 d . . . . .
H25A H -0.010962 0.645710 -0.064219 0.106 Uiso 1 1 calc R U . . .
H25B H 0.115726 0.711481 -0.038577 0.106 Uiso 1 1 calc R U . . .
H25C H 0.048100 0.591186 -0.025105 0.106 Uiso 1 1 calc R U . . .
C24 C 0.2239(6) 0.6262(4) -0.10301(15) 0.0615(13) Uani 1 1 d . . . . .
H24A H 0.302644 0.584838 -0.111126 0.092 Uiso 1 1 calc R U . . .
H24B H 0.254713 0.707132 -0.097537 0.092 Uiso 1 1 calc R U . . .
H24C H 0.148481 0.621287 -0.123552 0.092 Uiso 1 1 calc R U . . .
C23 C 0.2104(4) 0.4726(3) -0.05733(11) 0.0397(9) Uani 1 1 d . . . . .
H23 H 0.279010 0.437443 -0.070873 0.048 Uiso 1 1 calc R U . . .
C21 C 0.2231(6) 0.5037(4) 0.45319(14) 0.0609(13) Uani 1 1 d . . . . .
H21A H 0.160404 0.536632 0.433565 0.091 Uiso 1 1 calc R U . . .
H21B H 0.297934 0.561511 0.461978 0.091 Uiso 1 1 calc R U . . .
H21C H 0.170211 0.480054 0.474952 0.091 Uiso 1 1 calc R U . . .
C20 C 0.2581(6) 0.3693(4) 0.40130(13) 0.0569(12) Uani 1 1 d . . . . .
H20 H 0.305097 0.305157 0.392993 0.068 Uiso 1 1 calc R U . . .
C22 C 0.3721(6) 0.3413(5) 0.46405(16) 0.0670(13) Uani 1 1 d . . . . .
H22A H 0.448722 0.393351 0.475612 0.100 Uiso 1 1 calc R U . . .
H22B H 0.410615 0.278159 0.450245 0.100 Uiso 1 1 calc R U . . .
H22C H 0.316267 0.310064 0.484254 0.100 Uiso 1 1 calc R U . . .
C17 C 0.1900(7) 0.5108(5) 0.56678(16) 0.0706(16) Uani 1 1 d . . . . .
H17 H 0.092090 0.515596 0.567778 0.085 Uiso 1 1 calc R U . . .
C18 C 0.4030(7) 0.4339(6) 0.5913(2) 0.105(3) Uani 1 1 d . . . . .
H18A H 0.426025 0.365096 0.577192 0.158 Uiso 1 1 calc R U . . .
H18B H 0.440270 0.430529 0.618140 0.158 Uiso 1 1 calc R U . . .
H18C H 0.444318 0.502603 0.579685 0.158 Uiso 1 1 calc R U . . .
C19 C 0.1826(6) 0.3682(4) 0.61641(17) 0.0698(15) Uani 1 1 d . . . . .
H19A H 0.082525 0.380493 0.613693 0.105 Uiso 1 1 calc R U . . .
H19B H 0.219898 0.388841 0.642694 0.105 Uiso 1 1 calc R U . . .
H19C H 0.196431 0.287139 0.610947 0.105 Uiso 1 1 calc R U . . .

loop_
_atom_site_aniso_label
_atom_site_aniso_U_11
_atom_site_aniso_U_22
_atom_site_aniso_U_33
_atom_site_aniso_U_23
_atom_site_aniso_U_13
_atom_site_aniso_U_12
Ho1 0.01339(12) 0.02161(12) 0.02092(12) -0.00181(9) 0.00142(8) 0.00265(9)
Ho2 0.01343(12) 0.01983(12) 0.02110(12) -0.00252(8) 0.00080(8) 0.00216(9)
O2 0.0199(11) 0.0286(12) 0.0247(11) -0.0043(9) 0.0004(9) 0.0010(9)
O1 0.0208(11) 0.0260(11) 0.0313(12) -0.0067(9) 0.0069(9) 0.0031(9)
O3 0.0189(11) 0.0348(13) 0.0286(12) -0.0100(10) 0.0026(9) 0.0057(10)
O4 0.0159(11) 0.0309(12) 0.0255(11) -0.0034(9) -0.0011(8) 0.0029(9)
O9 0.0187(11) 0.0328(13) 0.0364(13) 0.0068(10) 0.0011(9) 0.0044(10)
O8 0.0240(12) 0.0400(14) 0.0260(12) 0.0014(10) 0.0055(9) 0.0017(10)
O7 0.0171(11) 0.0283(12) 0.0359(13) 0.0028(10) 0.0009(9) 0.0047(9)
O6 0.0173(11) 0.0438(14) 0.0271(12) 0.0046(10) 0.0038(9) 0.0060(10)
O5 0.0191(11) 0.0282(12) 0.0375(13) -0.0067(10) 0.0054(9) 0.0051(9)
O10 0.0219(12) 0.0250(11) 0.0350(13) -0.0048(9) 0.0023(9) 0.0058(9)
O13B 0.0222(11) 0.0230(11) 0.0292(12) 0.0011(9) -0.0008(9) 0.0009(9)
O13C 0.124(3) 0.0420(18) 0.0449(19) 0.0048(14) -0.004(2) 0.008(2)
O14D 0.074(2) 0.0452(17) 0.066(2) 0.0220(15) 0.0212(18) 0.0055(16)
O13A 0.0163(11) 0.0319(12) 0.0283(12) 0.0038(9) -0.0019(9) -0.0022(9)
O14B 0.0203(11) 0.0226(11) 0.0273(11) 0.0010(9) -0.0007(9) 0.0006(9)
O14C 0.121(4) 0.061(2) 0.105(3) 0.033(2) 0.044(3) -0.004(2)
O13D 0.0641(19) 0.0388(16) 0.0451(17) 0.0070(13) -0.0095(14) 0.0095(14)
O14A 0.0170(11) 0.0288(12) 0.0266(11) 0.0032(9) 0.0002(9) -0.0006(9)
O12 0.0174(11) 0.0218(11) 0.0347(12) -0.0047(9) -0.0017(9) -0.0003(9)
O11 0.0193(11) 0.0247(11) 0.0319(12) -0.0046(9) -0.0009(9) 0.0001(9)
O19 0.0335(15) 0.0357(15) 0.080(2) -0.0019(14) -0.0133(14) 0.0127(12)
O18 0.0408(16) 0.076(2) 0.0364(15) 0.0023(14) -0.0031(12) 0.0060(15)
O17 0.060(2) 0.0412(16) 0.0470(17) 0.0053(13) -0.0062(14) 0.0146(14)
O16 0.122(3) 0.0480(19) 0.0471(19) 0.0056(15) -0.007(2) -0.011(2)
O15 0.207(6) 0.060(3) 0.074(3) 0.008(2) -0.038(3) 0.016(3)
N5 0.0309(16) 0.0306(15) 0.0365(16) 0.0028(12) 0.0040(13) 0.0091(12)
N4 0.0399(18) 0.0343(17) 0.0472(19) -0.0029(14) -0.0053(14) -0.0015(14)
N3 0.043(2) 0.0332(17) 0.062(2) 0.0054(15) -0.0079(16) 0.0081(15)
N2 0.056(2) 0.048(2) 0.0427(19) -0.0041(15) 0.0155(16) -0.0117(17)
N1 0.064(2) 0.0370(18) 0.046(2) 0.0005(15) -0.0004(17) 0.0050(17)
C1B 0.0188(15) 0.0184(14) 0.0223(15) 0.0007(11) -0.0001(11) 0.0050(12)
C1C 0.0151(14) 0.0225(15) 0.0186(14) 0.0009(11) 0.0034(11) 0.0012(12)
C1D 0.0201(15) 0.0222(15) 0.0216(15) -0.0005(12) 0.0067(12) 0.0016(12)
C1A 0.0168(15) 0.0196(14) 0.0235(15) 0.0003(12) -0.0004(11) 0.0064(12)
C2B 0.0177(15) 0.0204(14) 0.0223(15) 0.0019(11) -0.0009(11) 0.0053(12)
C2C 0.0140(14) 0.0219(14) 0.0229(15) 0.0018(12) 0.0033(11) -0.0003(11)
C2D 0.0194(15) 0.0207(14) 0.0232(15) 0.0010(12) 0.0057(12) 0.0019(12)
C2A 0.0166(14) 0.0209(15) 0.0225(15) 0.0004(12) -0.0019(11) 0.0042(12)
C4B 0.0230(17) 0.0258(16) 0.0282(16) -0.0004(13) 0.0049(13) 0.0000(13)
C3C 0.0187(15) 0.0240(15) 0.0246(15) 0.0036(12) -0.0007(12) 0.0016(12)
C3D 0.0233(16) 0.0228(15) 0.0285(16) 0.0011(12) -0.0015(12) 0.0072(13)
C4A 0.0182(15) 0.0235(15) 0.0255(15) 0.0009(12) 0.0025(12) 0.0010(12)
C3B 0.0241(16) 0.0238(16) 0.0247(16) 0.0004(12) 0.0046(12) 0.0037(13)
C4C 0.0223(16) 0.0236(15) 0.0272(16) 0.0020(12) 0.0008(12) 0.0055(13)
C4D 0.0221(16) 0.0255(16) 0.0261(16) 0.0009(12) -0.0012(12) 0.0075(13)
C3A 0.0184(15) 0.0258(16) 0.0246(15) 0.0004(12) 0.0018(12) 0.0048(12)
C6B 0.0296(18) 0.0281(17) 0.0238(16) -0.0002(13) 0.0067(13) 0.0014(14)
C5C 0.0250(17) 0.0224(15) 0.0291(17) 0.0035(12) 0.0010(13) 0.0055(13)
C5D 0.0234(17) 0.0283(16) 0.0272(16) -0.0008(13) -0.0033(13) 0.0027(13)
C6A 0.0295(17) 0.0229(15) 0.0227(15) -0.0005(12) 0.0045(13) 0.0018(13)
C5B 0.0233(17) 0.0265(16) 0.0283(16) 0.0009(13) 0.0015(13) -0.0020(13)
C6C 0.0225(17) 0.0275(16) 0.0310(17) -0.0007(13) -0.0053(13) -0.0012(13)
C6D 0.0284(17) 0.0229(16) 0.0298(17) 0.0030(13) 0.0016(13) 0.0069(13)
C5A 0.0212(16) 0.0222(15) 0.0289(16) -0.0002(12) 0.0000(12) -0.0036(13)
C7B 0.0286(17) 0.0201(15) 0.0227(15) 0.0014(12) -0.0004(12) 0.0015(13)
C7C 0.0276(17) 0.0222(15) 0.0274(16) 0.0018(13) 0.0011(13) -0.0020(13)
C7D 0.0265(17) 0.0223(15) 0.0262(16) 0.0010(12) 0.0012(13) 0.0022(13)
C7A 0.0270(17) 0.0186(14) 0.0233(15) 0.0026(12) -0.0021(12) 0.0037(12)
C8B 0.0325(18) 0.0280(16) 0.0208(15) 0.0010(13) -0.0015(13) 0.0025(14)
C8C 0.036(2) 0.0228(17) 0.043(2) -0.0005(14) -0.0049(16) 0.0015(15)
C8D 0.037(2) 0.0237(16) 0.0354(18) 0.0017(14) -0.0010(15) 0.0048(15)
C8A 0.0321(18) 0.0265(16) 0.0221(15) 0.0026(13) -0.0026(13) 0.0030(14)
C9B 0.0313(18) 0.0272(16) 0.0238(16) -0.0016(13) -0.0033(13) -0.0015(14)
C9C 0.037(2) 0.0245(17) 0.046(2) -0.0090(15) -0.0058(16) -0.0002(15)
C9D 0.040(2) 0.0246(17) 0.0380(19) -0.0064(14) -0.0033(15) 0.0023(15)
C9A 0.0314(18) 0.0270(16) 0.0243(16) -0.0020(13) -0.0057(13) 0.0005(14)
C10B 0.0263(17) 0.0221(15) 0.0266(16) -0.0010(12) -0.0007(13) 0.0042(13)
C10C 0.0301(18) 0.0316(18) 0.0320(18) -0.0116(14) 0.0024(14) 0.0021(14)
C10D 0.0346(19) 0.0280(17) 0.0278(17) -0.0070(13) 0.0014(14) 0.0053(14)
C10A 0.0296(17) 0.0240(16) 0.0239(16) -0.0006(12) 0.0012(13) 0.0024(13)
C11B 0.0299(18) 0.0220(16) 0.0316(17) 0.0010(13) -0.0022(14) -0.0035(14)
C12C 0.033(2) 0.047(2) 0.039(2) -0.0082(16) 0.0030(16) -0.0053(17)
C12D 0.033(2) 0.041(2) 0.0336(19) -0.0027(15) 0.0040(15) 0.0001(16)
C11A 0.0258(17) 0.0282(17) 0.0265(16) -0.0005(13) -0.0054(13) 0.0018(13)
C12B 0.0296(18) 0.0295(17) 0.0270(17) -0.0001(13) -0.0054(13) -0.0022(14)
C11C 0.037(2) 0.0305(18) 0.0367(19) -0.0061(14) 0.0011(15) 0.0017(15)
C11D 0.039(2) 0.0296(18) 0.0312(18) -0.0039(14) 0.0026(15) 0.0008(15)
C12A 0.0296(18) 0.0214(16) 0.0332(18) 0.0020(13) -0.0028(14) -0.0013(13)
C13B 0.0260(17) 0.0270(16) 0.0275(17) 0.0012(13) -0.0052(13) 0.0004(13)
C14C 0.054(3) 0.044(2) 0.042(2) -0.0072(17) 0.0158(18) -0.0135(19)
C13D 0.039(2) 0.0346(19) 0.037(2) 0.0004(15) 0.0102(16) -0.0034(16)
C13A 0.0220(16) 0.0282(17) 0.0283(16) 0.0007(13) -0.0002(13) -0.0035(13)
C14B 0.0265(18) 0.0300(17) 0.0317(17) -0.0003(14) -0.0012(13) -0.0059(14)
C13C 0.043(2) 0.037(2) 0.0343(19) -0.0062(15) 0.0013(16) 0.0081(16)
C14D 0.0337(19) 0.0363(19) 0.0281(17) -0.0037(14) 0.0002(14) 0.0063(15)
C14A 0.0246(17) 0.0251(16) 0.0292(17) 0.0011(13) -0.0074(13) 0.0008(13)
C15B 0.0249(16) 0.0220(15) 0.0252(16) -0.0010(12) 0.0030(12) 0.0037(13)
C15C 0.063(3) 0.037(2) 0.0312(19) -0.0070(15) 0.0154(17) 0.0067(18)
C15D 0.042(2) 0.0314(18) 0.0247(17) -0.0015(14) 0.0085(14) 0.0062(15)
C15A 0.0210(16) 0.0258(16) 0.0261(16) 0.0025(13) 0.0021(12) 0.0017(13)
C16B 0.0166(15) 0.0211(15) 0.0287(16) -0.0022(12) 0.0041(12) 0.0014(12)
C16C 0.115(4) 0.043(2) 0.041(3) 0.001(2) 0.023(3) 0.005(3)
C16D 0.061(3) 0.034(2) 0.0294(19) -0.0005(15) 0.0086(17) 0.0093(18)
C16A 0.0151(14) 0.0276(16) 0.0224(15) 0.0008(12) 0.0018(11) 0.0042(12)
C30 0.043(2) 0.042(2) 0.056(3) 0.0092(19) 0.0078(19) 0.0053(19)
C31 0.039(2) 0.059(3) 0.059(3) 0.013(2) 0.015(2) 0.021(2)
C29 0.038(2) 0.0334(19) 0.050(2) 0.0043(17) -0.0082(17) 0.0048(17)
C27 0.076(4) 0.105(5) 0.129(6) -0.050(5) -0.048(4) 0.040(4)
C28 0.056(3) 0.053(3) 0.040(2) -0.0015(19) 0.0023(19) -0.007(2)
C26 0.042(2) 0.036(2) 0.039(2) -0.0003(16) 0.0037(16) -0.0042(17)
C25 0.056(3) 0.040(3) 0.120(5) 0.009(3) 0.016(3) 0.016(2)
C24 0.068(3) 0.046(3) 0.069(3) 0.015(2) -0.007(2) 0.002(2)
C23 0.042(2) 0.0356(19) 0.039(2) -0.0043(16) -0.0134(17) 0.0089(17)
C21 0.092(4) 0.046(3) 0.045(3) 0.002(2) 0.014(2) -0.002(2)
C20 0.081(3) 0.044(2) 0.045(2) -0.0001(19) 0.014(2) -0.012(2)
C22 0.062(3) 0.072(3) 0.065(3) 0.000(3) 0.004(2) -0.003(3)
C17 0.099(4) 0.049(3) 0.058(3) -0.006(2) -0.030(3) 0.008(3)
C18 0.077(4) 0.087(5) 0.166(7) 0.074(5) 0.051(4) 0.044(4)
C19 0.080(4) 0.051(3) 0.079(4) -0.008(2) 0.025(3) -0.010(3)

loop_
_atom_type_symbol
_atom_type_description
_atom_type_scat_dispersion_real
_atom_type_scat_dispersion_imag
_atom_type_scat_source
C C 0.0181 0.0091 'International Tables Vol C Tables 4.2.6.8 and 6.1.1.4'
H H 0.0000 0.0000 'International Tables Vol C Tables 4.2.6.8 and 6.1.1.4'
Ho Ho -14.9734 3.7046 'International Tables Vol C Tables 4.2.6.8 and 6.1.1.4'
N N 0.0311 0.0180 'International Tables Vol C Tables 4.2.6.8 and 6.1.1.4'
O O 0.0492 0.0322 'International Tables Vol C Tables 4.2.6.8 and 6.1.1.4'

loop_
_geom_angle_atom_site_label_1
_geom_angle_atom_site_label_2
_geom_angle_atom_site_label_3
_geom_angle
_geom_angle_site_symmetry_1
_geom_angle_site_symmetry_3
_geom_angle_publ_flag
O3 Ho1 O4 105.27(8) . . ?
O3 Ho1 O9 70.36(8) . . ?
O3 Ho1 O8 135.22(9) . . ?
O3 Ho1 O10 151.95(9) . . ?
O3 Ho1 O13A 75.86(8) . 1_565 ?
O3 Ho1 O14A 80.66(8) . 1_565 ?
O3 Ho1 O11 84.22(8) . 1_455 ?
O3 Ho1 C16A 77.93(9) . 1_565 ?
O4 Ho1 O9 74.52(8) . . ?
O4 Ho1 O8 79.32(8) . . ?
O4 Ho1 O13A 77.58(8) . 1_565 ?
O4 Ho1 O14A 127.61(8) . 1_565 ?
O4 Ho1 O11 150.35(8) . 1_455 ?
O4 Ho1 C16A 102.50(9) . 1_565 ?
O9 Ho1 O13A 127.84(7) . 1_565 ?
O9 Ho1 O14A 148.08(8) . 1_565 ?
O9 Ho1 C16A 145.74(8) . 1_565 ?
O8 Ho1 O9 68.19(8) . . ?
O8 Ho1 O13A 145.67(8) . 1_565 ?
O8 Ho1 O14A 132.24(8) . 1_565 ?
O8 Ho1 C16A 145.78(8) . 1_565 ?
O10 Ho1 O4 80.64(8) . . ?
O10 Ho1 O9 136.56(8) . . ?
O10 Ho1 O8 72.60(8) . . ?
O10 Ho1 O13A 78.84(8) . 1_565 ?
O10 Ho1 O14A 74.49(8) . 1_565 ?
O10 Ho1 O11 104.30(8) . 1_455 ?
O10 Ho1 C16A 74.02(9) . 1_565 ?
O13A Ho1 O14A 52.96(7) 1_565 1_565 ?
O13A Ho1 C16A 26.58(8) 1_565 1_565 ?
O14A Ho1 C16A 26.42(8) 1_565 1_565 ?
O11 Ho1 O9 82.81(8) 1_455 . ?
O11 Ho1 O8 74.60(8) 1_455 . ?
O11 Ho1 O13A 132.01(8) 1_455 1_565 ?
O11 Ho1 O14A 81.21(8) 1_455 1_565 ?
O11 Ho1 C16A 106.97(9) 1_455 1_565 ?
O2 Ho2 O7 75.22(8) . . ?
O2 Ho2 O6 81.74(8) . . ?
O2 Ho2 O13B 130.20(8) . 1_545 ?
O2 Ho2 O14B 79.84(8) . 1_545 ?
O2 Ho2 C16B 105.16(8) . 1_545 ?
O1 Ho2 O2 104.41(8) . . ?
O1 Ho2 O7 72.84(8) . . ?
O1 Ho2 O6 139.84(8) . . ?
O1 Ho2 O13B 78.43(8) . 1_545 ?
O1 Ho2 O14B 73.31(8) . 1_545 ?
O1 Ho2 O12 83.08(8) . 1_655 ?
O1 Ho2 C16B 74.18(8) . 1_545 ?
O7 Ho2 O13B 146.16(8) . 1_545 ?
O7 Ho2 O14B 130.77(7) . 1_545 ?
O7 Ho2 C16B 145.90(8) . 1_545 ?
O6 Ho2 O7 70.57(8) . . ?
O6 Ho2 O13B 127.90(8) . 1_545 ?
O6 Ho2 O14B 145.63(8) . 1_545 ?
O6 Ho2 C16B 143.51(8) . 1_545 ?
O5 Ho2 O2 83.94(8) . . ?
O5 Ho2 O1 148.29(8) . . ?
O5 Ho2 O7 138.36(8) . . ?
O5 Ho2 O6 71.04(8) . . ?
O5 Ho2 O13B 73.22(8) . 1_545 ?
O5 Ho2 O14B 78.34(8) . 1_545 ?
O5 Ho2 O12 105.25(8) . 1_655 ?
O5 Ho2 C16B 74.11(9) . 1_545 ?
O13B Ho2 C16B 26.43(8) 1_545 1_545 ?
O14B Ho2 O13B 52.82(7) 1_545 1_545 ?
O14B Ho2 C16B 26.39(8) 1_545 1_545 ?
O12 Ho2 O2 149.65(8) 1_655 . ?
O12 Ho2 O7 79.24(8) 1_655 . ?
O12 Ho2 O6 74.45(8) 1_655 . ?
O12 Ho2 O13B 79.93(8) 1_655 1_545 ?
O12 Ho2 O14B 130.02(8) 1_655 1_545 ?
O12 Ho2 C16B 105.17(9) 1_655 1_545 ?
C1A O2 Ho2 128.66(19) . . ?
C1B O1 Ho2 176.7(2) . . ?
C1A O3 Ho1 164.7(2) . . ?
C1B O4 Ho1 130.03(19) . . ?
Ho1 O9 H9A 109.5 . . ?
Ho1 O9 H9B 109.2 . . ?
H9A O9 H9B 104.4 . . ?
Ho1 O8 H8A 117.0 . . ?
Ho1 O8 H8B 118.0 . . ?
H8A O8 H8B 104.6 . . ?
Ho2 O7 H7A 109.5 . . ?
Ho2 O7 H7B 109.7 . . ?
H7A O7 H7B 104.2 . . ?
Ho2 O6 H6A 109.3 . . ?
Ho2 O6 H6B 109.4 . . ?
H6A O6 H6B 104.5 . . ?
C1D O5 Ho2 167.4(2) . . ?
C1C O10 Ho1 173.8(2) . . ?
C16B O13B Ho2 91.95(18) . 1_565 ?
C16C O13C H13C 109.5 . . ?
C16A O13A Ho1 93.73(18) . 1_545 ?
C16B O14B Ho2 94.16(18) . 1_565 ?
C16D O13D H13D 109.5 . . ?
C16A O14A Ho1 92.55(18) . 1_545 ?
C1C O12 Ho2 132.2(2) . 1_455 ?
C1D O11 Ho1 130.5(2) . 1_655 ?
C30 N5 C31 116.5(3) . . ?
C29 N5 C30 120.9(3) . . ?
C29 N5 C31 121.6(4) . . ?
C27 N4 C28 117.7(4) . . ?
C26 N4 C27 120.5(4) . . ?
C26 N4 C28 121.8(4) . . ?
C24 N3 C25 118.5(4) . . ?
C23 N3 C25 120.2(4) . . ?
C23 N3 C24 121.3(4) . . ?
C21 N2 C22 115.7(4) . . ?
C20 N2 C21 123.7(5) . . ?
C20 N2 C22 120.5(4) . . ?
C17 N1 C18 120.7(5) . . ?
C17 N1 C19 122.9(5) . . ?
C18 N1 C19 116.3(4) . . ?
O1 C1B O4 123.9(3) . . ?
O1 C1B C2B 119.1(3) . . ?
O4 C1B C2B 117.0(3) . . ?
O10 C1C O12 123.8(3) . . ?
O10 C1C C2C 119.6(3) . . ?
O12 C1C C2C 116.6(3) . . ?
O5 C1D O11 123.7(3) . . ?
O5 C1D C2D 118.1(3) . . ?
O11 C1D C2D 118.1(3) . . ?
O2 C1A C2A 117.7(3) . . ?
O3 C1A O2 124.1(3) . . ?
O3 C1A C2A 118.2(3) . . ?
C4B C2B C1B 119.4(3) . . ?
C3B C2B C1B 120.6(3) . . ?
C3B C2B C4B 119.9(3) . . ?
C3C C2C C1C 120.5(3) . . ?
C4C C2C C1C 120.2(3) . . ?
C4C C2C C3C 119.2(3) . . ?
C3D C2D C1D 120.5(3) . . ?
C3D C2D C4D 118.5(3) . . ?
C4D C2D C1D 121.0(3) . . ?
C4A C2A C1A 120.8(3) . . ?
C4A C2A C3A 119.1(3) . . ?
C3A C2A C1A 120.1(3) . . ?
C2B C4B H4B 120.0 . . ?
C6B C4B C2B 120.0(3) . . ?
C6B C4B H4B 120.0 . . ?
C2C C3C H3C 119.8 . . ?
C5C C3C C2C 120.4(3) . . ?
C5C C3C H3C 119.8 . . ?
C2D C3D H3D 119.8 . . ?
C5D C3D C2D 120.5(3) . . ?
C5D C3D H3D 119.8 . . ?
C2A C4A H4A 119.8 . . ?
C6A C4A C2A 120.3(3) . . ?
C6A C4A H4A 119.8 . . ?
C2B C3B H3B 119.9 . . ?
C2B C3B C5B 120.1(3) . . ?
C5B C3B H3B 119.9 . . ?
C2C C4C H4C 120.0 . . ?
C6C C4C C2C 120.1(3) . . ?
C6C C4C H4C 120.0 . . ?
C2D C4D H4D 119.6 . . ?
C6D C4D C2D 120.8(3) . . ?
C6D C4D H4D 119.6 . . ?
C2A C3A H3A 119.9 . . ?
C5A C3A C2A 120.3(3) . . ?
C5A C3A H3A 119.9 . . ?
C4B C6B H6BA 119.7 . . ?
C4B C6B C7B 120.6(3) . . ?
C7B C6B H6BA 119.7 . . ?
C3C C5C H5C 119.6 . . ?
C3C C5C C7C 120.8(3) . . ?
C7C C5C H5C 119.6 . . ?
C3D C5D H5D 119.3 . . ?
C3D C5D C7D 121.3(3) . . ?
C7D C5D H5D 119.3 . . ?
C4A C6A H6AA 119.6 . . ?
C4A C6A C7A 120.8(3) . . ?
C7A C6A H6AA 119.6 . . ?
C3B C5B H5B 119.8 . . ?
C3B C5B C7B 120.4(3) . . ?
C7B C5B H5B 119.8 . . ?
C4C C6C H6C 119.5 . . ?
C4C C6C C7C 120.9(3) . . ?
C7C C6C H6C 119.5 . . ?
C4D C6D H6D 119.5 . . ?
C4D C6D C7D 120.9(3) . . ?
C7D C6D H6D 119.5 . . ?
C3A C5A H5A 119.6 . . ?
C3A C5A C7A 120.8(3) . . ?
C7A C5A H5A 119.6 . . ?
C6B C7B C5B 118.8(3) . . ?
C6B C7B C8B 120.1(3) . . ?
C5B C7B C8B 121.0(3) . . ?
C5C C7C C8C 119.3(3) . . ?
C6C C7C C5C 118.5(3) . . ?
C6C C7C C8C 122.2(3) . . ?
C5D C7D C8D 123.9(3) . . ?
C6D C7D C5D 117.8(3) . . ?
C6D C7D C8D 118.2(3) . . ?
C6A C7A C8A 120.4(3) . . ?
C5A C7A C6A 118.6(3) . . ?
C5A C7A C8A 120.9(3) . . ?
C7B C8B H8BA 116.1 . . ?
C9B C8B C7B 127.8(3) . . ?
C9B C8B H8BA 116.1 . . ?
C7C C8C H8C 116.7 . . ?
C9C C8C C7C 126.5(3) . . ?
C9C C8C H8C 116.7 . . ?
C7D C8D H8D 115.4 . . ?
C9D C8D C7D 129.1(3) . . ?
C9D C8D H8D 115.4 . . ?
C7A C8A H8AA 115.8 . . ?
C9A C8A C7A 128.4(3) . . ?
C9A C8A H8AA 115.8 . . ?
C8B C9B H9BA 115.6 . . ?
C8B C9B C10B 128.8(3) . . ?
C10B C9B H9BA 115.6 . . ?
C8C C9C H9C 117.0 . . ?
C8C C9C C10C 126.1(3) . . ?
C10C C9C H9C 117.0 . . ?
C8D C9D H9D 115.7 . . ?
C8D C9D C10D 128.7(3) . . ?
C10D C9D H9D 115.7 . . ?
C8A C9A H9AA 115.3 . . ?
C8A C9A C10A 129.4(3) . . ?
C10A C9A H9AA 115.3 . . ?
C11B C10B C9B 124.0(3) . . ?
C12B C10B C9B 117.9(3) . . ?
C12B C10B C11B 118.0(3) . . ?
C12C C10C C9C 121.7(3) . . ?
C11C C10C C9C 120.2(3) . . ?
C11C C10C C12C 118.1(4) . . ?
C12D C10D C9D 122.3(3) . . ?
C11D C10D C9D 119.1(3) . . ?
C11D C10D C12D 118.6(3) . . ?
C11A C10A C9A 118.6(3) . . ?
C12A C10A C9A 123.0(3) . . ?
C12A C10A C11A 118.3(3) . . ?
C10B C11B H11B 119.6 . . ?
C13B C11B C10B 120.8(3) . . ?
C13B C11B H11B 119.6 . . ?
C10C C12C H12C 119.7 . . ?
C14C C12C C10C 120.5(4) . . ?
C14C C12C H12C 119.7 . . ?
C10D C12D H12D 119.8 . . ?
C13D C12D C10D 120.3(4) . . ?
C13D C12D H12D 119.8 . . ?
C10A C11A H11A 119.4 . . ?
C13A C11A C10A 121.3(3) . . ?
C13A C11A H11A 119.4 . . ?
C10B C12B H12B 119.4 . . ?
C14B C12B C10B 121.2(3) . . ?
C14B C12B H12B 119.4 . . ?
C10C C11C H11C 119.5 . . ?
C13C C11C C10C 121.0(4) . . ?
C13C C11C H11C 119.5 . . ?
C10D C11D H11D 119.4 . . ?
C10D C11D C14D 121.2(4) . . ?
C14D C11D H11D 119.4 . . ?
C10A C12A H12A 119.9 . . ?
C14A C12A C10A 120.3(3) . . ?
C14A C12A H12A 119.9 . . ?
C11B C13B H13B 119.8 . . ?
C11B C13B C15B 120.3(3) . . ?
C15B C13B H13B 119.8 . . ?
C12C C14C H14C 119.6 . . ?
C12C C14C C15C 120.8(4) . . ?
C15C C14C H14C 119.6 . . ?
C12D C13D H13A 119.7 . . ?
C12D C13D C15D 120.5(3) . . ?
C15D C13D H13A 119.7 . . ?
C11A C13A H13E 119.9 . . ?
C11A C13A C15A 120.2(3) . . ?
C15A C13A H13E 119.9 . . ?
C12B C14B H14B 119.8 . . ?
C12B C14B C15B 120.5(3) . . ?
C15B C14B H14B 119.8 . . ?
C11C C13C H13F 119.8 . . ?
C15C C13C C11C 120.5(4) . . ?
C15C C13C H13F 119.8 . . ?
C11D C14D H14D 119.9 . . ?
C11D C14D C15D 120.1(3) . . ?
C15D C14D H14D 119.9 . . ?
C12A C14A H14A 119.4 . . ?
C12A C14A C15A 121.1(3) . . ?
C15A C14A H14A 119.4 . . ?
C13B C15B C16B 121.0(3) . . ?
C14B C15B C13B 119.2(3) . . ?
C14B C15B C16B 119.8(3) . . ?
C14C C15C C16C 119.1(5) . . ?
C13C C15C C14C 118.9(4) . . ?
C13C C15C C16C 122.0(5) . . ?
C13D C15D C16D 119.0(4) . . ?
C14D C15D C13D 119.0(3) . . ?
C14D C15D C16D 121.8(4) . . ?
C13A C15A C14A 118.8(3) . . ?
C13A C15A C16A 119.8(3) . . ?
C14A C15A C16A 121.3(3) . . ?
O13B C16B Ho2 61.62(16) . 1_565 ?
O13B C16B O14B 121.1(3) . . ?
O13B C16B C15B 119.7(3) . . ?
O14B C16B Ho2 59.45(16) . 1_565 ?
O14B C16B C15B 119.2(3) . . ?
C15B C16B Ho2 178.6(2) . 1_565 ?
O13C C16C C15C 113.9(5) . . ?
O14C C16C O13C 122.4(5) . . ?
O14C C16C C15C 123.8(6) . . ?
O14D C16D O13D 123.2(4) . . ?
O14D C16D C15D 124.1(4) . . ?
O13D C16D C15D 112.6(4) . . ?
O13A C16A Ho1 59.69(16) . 1_545 ?
O13A C16A C15A 118.9(3) . . ?
O14A C16A Ho1 61.03(16) . 1_545 ?
O14A C16A O13A 120.6(3) . . ?
O14A C16A C15A 120.5(3) . . ?
C15A C16A Ho1 175.4(2) . 1_545 ?
N5 C30 H30A 109.5 . . ?
N5 C30 H30B 109.5 . . ?
N5 C30 H30C 109.5 . . ?
H30A C30 H30B 109.5 . . ?
H30A C30 H30C 109.5 . . ?
H30B C30 H30C 109.5 . . ?
N5 C31 H31A 109.5 . . ?
N5 C31 H31B 109.5 . . ?
N5 C31 H31C 109.5 . . ?
H31A C31 H31B 109.5 . . ?
H31A C31 H31C 109.5 . . ?
H31B C31 H31C 109.5 . . ?
O19 C29 N5 123.9(4) . . ?
O19 C29 H29 118.1 . . ?
N5 C29 H29 118.1 . . ?
N4 C27 H27A 109.5 . . ?
N4 C27 H27B 109.5 . . ?
N4 C27 H27C 109.5 . . ?
H27A C27 H27B 109.5 . . ?
H27A C27 H27C 109.5 . . ?
H27B C27 H27C 109.5 . . ?
N4 C28 H28A 109.5 . . ?
N4 C28 H28B 109.5 . . ?
N4 C28 H28C 109.5 . . ?
H28A C28 H28B 109.5 . . ?
H28A C28 H28C 109.5 . . ?
H28B C28 H28C 109.5 . . ?
O18 C26 N4 123.9(4) . . ?
O18 C26 H26 118.1 . . ?
N4 C26 H26 118.1 . . ?
N3 C25 H25A 109.5 . . ?
N3 C25 H25B 109.5 . . ?
N3 C25 H25C 109.5 . . ?
H25A C25 H25B 109.5 . . ?
H25A C25 H25C 109.5 . . ?
H25B C25 H25C 109.5 . . ?
N3 C24 H24A 109.5 . . ?
N3 C24 H24B 109.5 . . ?
N3 C24 H24C 109.5 . . ?
H24A C24 H24B 109.5 . . ?
H24A C24 H24C 109.5 . . ?
H24B C24 H24C 109.5 . . ?
O17 C23 N3 124.4(4) . . ?
O17 C23 H23 117.8 . . ?
N3 C23 H23 117.8 . . ?
N2 C21 H21A 109.5 . . ?
N2 C21 H21B 109.5 . . ?
N2 C21 H21C 109.5 . . ?
H21A C21 H21B 109.5 . . ?
H21A C21 H21C 109.5 . . ?
H21B C21 H21C 109.5 . . ?
O16 C20 N2 124.3(5) . . ?
O16 C20 H20 117.9 . . ?
N2 C20 H20 117.9 . . ?
N2 C22 H22A 109.5 . . ?
N2 C22 H22B 109.5 . . ?
N2 C22 H22C 109.5 . . ?
H22A C22 H22B 109.5 . . ?
H22A C22 H22C 109.5 . . ?
H22B C22 H22C 109.5 . . ?
O15 C17 N1 123.0(7) . . ?
O15 C17 H17 118.5 . . ?
N1 C17 H17 118.5 . . ?
N1 C18 H18A 109.5 . . ?
N1 C18 H18B 109.5 . . ?
N1 C18 H18C 109.5 . . ?
H18A C18 H18B 109.5 . . ?
H18A C18 H18C 109.5 . . ?
H18B C18 H18C 109.5 . . ?
N1 C19 H19A 109.5 . . ?
N1 C19 H19B 109.5 . . ?
N1 C19 H19C 109.5 . . ?
H19A C19 H19B 109.5 . . ?
H19A C19 H19C 109.5 . . ?
H19B C19 H19C 109.5 . . ?

loop_
_geom_bond_atom_site_label_1
_geom_bond_atom_site_label_2
_geom_bond_distance
_geom_bond_site_symmetry_2
_geom_bond_publ_flag
Ho1 O3 2.256(2) . ?
Ho1 O4 2.290(2) . ?
Ho1 O9 2.439(2) . ?
Ho1 O8 2.438(2) . ?
Ho1 O10 2.274(2) . ?
Ho1 O13A 2.444(2) 1_565 ?
Ho1 O14A 2.474(2) 1_565 ?
Ho1 O11 2.299(2) 1_455 ?
Ho1 C16A 2.825(3) 1_565 ?
Ho2 O2 2.317(2) . ?
Ho2 O1 2.292(2) . ?
Ho2 O7 2.397(2) . ?
Ho2 O6 2.392(2) . ?
Ho2 O5 2.265(2) . ?
Ho2 O13B 2.505(2) 1_545 ?
Ho2 O14B 2.457(2) 1_545 ?
Ho2 O12 2.292(2) 1_655 ?
Ho2 C16B 2.845(3) 1_545 ?
O2 C1A 1.260(4) . ?
O1 C1B 1.248(4) . ?
O3 C1A 1.253(4) . ?
O4 C1B 1.265(4) . ?
O9 H9A 0.8704 . ?
O9 H9B 0.8718 . ?
O8 H8A 0.8699 . ?
O8 H8B 0.8706 . ?
O7 H7A 0.8760 . ?
O7 H7B 0.8747 . ?
O6 H6A 0.8707 . ?
O6 H6B 0.8709 . ?
O5 C1D 1.249(4) . ?
O10 C1C 1.249(4) . ?
O13B C16B 1.267(4) . ?
O13C H13C 0.8400 . ?
O13C C16C 1.321(7) . ?
O14D C16D 1.207(5) . ?
O13A C16A 1.267(4) . ?
O14B C16B 1.268(4) . ?
O14C C16C 1.208(7) . ?
O13D H13D 0.8400 . ?
O13D C16D 1.328(5) . ?
O14A C16A 1.258(4) . ?
O12 C1C 1.256(4) . ?
O11 C1D 1.269(4) . ?
O19 C29 1.234(5) . ?
O18 C26 1.233(5) . ?
O17 C23 1.237(5) . ?
O16 C20 1.241(6) . ?
O15 C17 1.165(8) . ?
N5 C30 1.445(5) . ?
N5 C31 1.457(5) . ?
N5 C29 1.315(5) . ?
N4 C27 1.439(7) . ?
N4 C28 1.444(5) . ?
N4 C26 1.316(5) . ?
N3 C25 1.468(6) . ?
N3 C24 1.460(6) . ?
N3 C23 1.322(5) . ?
N2 C21 1.443(6) . ?
N2 C20 1.311(6) . ?
N2 C22 1.470(7) . ?
N1 C17 1.326(6) . ?
N1 C18 1.432(7) . ?
N1 C19 1.436(6) . ?
C1B C2B 1.500(4) . ?
C1C C2C 1.504(4) . ?
C1D C2D 1.492(4) . ?
C1A C2A 1.500(4) . ?
C2B C4B 1.389(4) . ?
C2B C3B 1.385(5) . ?
C2C C3C 1.397(4) . ?
C2C C4C 1.395(4) . ?
C2D C3D 1.393(4) . ?
C2D C4D 1.394(4) . ?
C2A C4A 1.392(4) . ?
C2A C3A 1.400(4) . ?
C4B H4B 0.9500 . ?
C4B C6B 1.386(5) . ?
C3C H3C 0.9500 . ?
C3C C5C 1.382(5) . ?
C3D H3D 0.9500 . ?
C3D C5D 1.384(5) . ?
C4A H4A 0.9500 . ?
C4A C6A 1.383(4) . ?
C3B H3B 0.9500 . ?
C3B C5B 1.388(5) . ?
C4C H4C 0.9500 . ?
C4C C6C 1.388(5) . ?
C4D H4D 0.9500 . ?
C4D C6D 1.386(5) . ?
C3A H3A 0.9500 . ?
C3A C5A 1.386(4) . ?
C6B H6BA 0.9500 . ?
C6B C7B 1.393(5) . ?
C5C H5C 0.9500 . ?
C5C C7C 1.398(5) . ?
C5D H5D 0.9500 . ?
C5D C7D 1.400(5) . ?
C6A H6AA 0.9500 . ?
C6A C7A 1.401(5) . ?
C5B H5B 0.9500 . ?
C5B C7B 1.400(5) . ?
C6C H6C 0.9500 . ?
C6C C7C 1.396(5) . ?
C6D H6D 0.9500 . ?
C6D C7D 1.395(5) . ?
C5A H5A 0.9500 . ?
C5A C7A 1.392(5) . ?
C7B C8B 1.478(4) . ?
C7C C8C 1.482(5) . ?
C7D C8D 1.476(5) . ?
C7A C8A 1.487(4) . ?
C8B H8BA 0.9500 . ?
C8B C9B 1.335(5) . ?
C8C H8C 0.9500 . ?
C8C C9C 1.332(5) . ?
C8D H8D 0.9500 . ?
C8D C9D 1.338(5) . ?
C8A H8AA 0.9500 . ?
C8A C9A 1.332(5) . ?
C9B H9BA 0.9500 . ?
C9B C10B 1.481(5) . ?
C9C H9C 0.9500 . ?
C9C C10C 1.477(5) . ?
C9D H9D 0.9500 . ?
C9D C10D 1.481(5) . ?
C9A H9AA 0.9500 . ?
C9A C10A 1.482(5) . ?
C10B C11B 1.397(5) . ?
C10B C12B 1.397(5) . ?
C10C C12C 1.394(5) . ?
C10C C11C 1.389(5) . ?
C10D C12D 1.395(5) . ?
C10D C11D 1.380(5) . ?
C10A C11A 1.399(5) . ?
C10A C12A 1.398(5) . ?
C11B H11B 0.9500 . ?
C11B C13B 1.386(5) . ?
C12C H12C 0.9500 . ?
C12C C14C 1.377(6) . ?
C12D H12D 0.9500 . ?
C12D C13D 1.380(5) . ?
C11A H11A 0.9500 . ?
C11A C13A 1.387(5) . ?
C12B H12B 0.9500 . ?
C12B C14B 1.381(5) . ?
C11C H11C 0.9500 . ?
C11C C13C 1.380(5) . ?
C11D H11D 0.9500 . ?
C11D C14D 1.381(5) . ?
C12A H12A 0.9500 . ?
C12A C14A 1.387(5) . ?
C13B H13B 0.9500 . ?
C13B C15B 1.394(5) . ?
C14C H14C 0.9500 . ?
C14C C15C 1.388(6) . ?
C13D H13A 0.9500 . ?
C13D C15D 1.391(6) . ?
C13A H13E 0.9500 . ?
C13A C15A 1.391(5) . ?
C14B H14B 0.9500 . ?
C14B C15B 1.384(5) . ?
C13C H13F 0.9500 . ?
C13C C15C 1.379(6) . ?
C14D H14D 0.9500 . ?
C14D C15D 1.385(5) . ?
C14A H14A 0.9500 . ?
C14A C15A 1.394(5) . ?
C15B C16B 1.507(4) . ?
C15C C16C 1.487(6) . ?
C15D C16D 1.493(5) . ?
C15A C16A 1.507(4) . ?
C30 H30A 0.9800 . ?
C30 H30B 0.9800 . ?
C30 H30C 0.9800 . ?
C31 H31A 0.9800 . ?
C31 H31B 0.9800 . ?
C31 H31C 0.9800 . ?
C29 H29 0.9500 . ?
C27 H27A 0.9800 . ?
C27 H27B 0.9800 . ?
C27 H27C 0.9800 . ?
C28 H28A 0.9800 . ?
C28 H28B 0.9800 . ?
C28 H28C 0.9800 . ?
C26 H26 0.9500 . ?
C25 H25A 0.9800 . ?
C25 H25B 0.9800 . ?
C25 H25C 0.9800 . ?
C24 H24A 0.9800 . ?
C24 H24B 0.9800 . ?
C24 H24C 0.9800 . ?
C23 H23 0.9500 . ?
C21 H21A 0.9800 . ?
C21 H21B 0.9800 . ?
C21 H21C 0.9800 . ?
C20 H20 0.9500 . ?
C22 H22A 0.9800 . ?
C22 H22B 0.9800 . ?
C22 H22C 0.9800 . ?
C17 H17 0.9500 . ?
C18 H18A 0.9800 . ?
C18 H18B 0.9800 . ?
C18 H18C 0.9800 . ?
C19 H19A 0.9800 . ?
C19 H19B 0.9800 . ?
C19 H19C 0.9800 . ?

loop_
_geom_hbond_atom_site_label_D
_geom_hbond_atom_site_label_H
_geom_hbond_atom_site_label_A
_geom_hbond_distance_DH
_geom_hbond_distance_HA
_geom_hbond_distance_DA
_geom_hbond_angle_DHA
_geom_hbond_site_symmetry_A
_geom_hbond_publ_flag
O9 H9A O14B 0.87 1.95 2.819(3) 175.3 1_545 yes
O9 H9B O16 0.87 2.02 2.891(4) 177.4 . yes
O8 H8A O13B 0.87 1.94 2.782(3) 163.2 1_445 yes
O7 H7A O19 0.88 1.88 2.735(4) 164.4 . yes
O7 H7B O13A 0.87 1.91 2.777(3) 173.4 1_565 yes
O6 H6A O18 0.87 1.85 2.694(4) 163.1 . yes
O6 H6B O14A 0.87 1.99 2.817(3) 157.4 1_665 yes
O13C H13C O15 0.84 1.74 2.564(5) 167.4 . yes
O13D H13D O17 0.84 1.75 2.578(4) 166.9 . yes

loop_
_geom_torsion_atom_site_label_1
_geom_torsion_atom_site_label_2
_geom_torsion_atom_site_label_3
_geom_torsion_atom_site_label_4
_geom_torsion
_geom_torsion_site_symmetry_1
_geom_torsion_site_symmetry_2
_geom_torsion_site_symmetry_3
_geom_torsion_site_symmetry_4
_geom_torsion_publ_flag
Ho1 O3 C1A O2 90.0(8) . . . . ?
Ho1 O3 C1A C2A -92.2(8) . . . . ?
Ho1 O4 C1B O1 -6.5(4) . . . . ?
Ho1 O4 C1B C2B 173.39(19) . . . . ?
Ho1 O13A C16A O14A -4.3(3) 1_545 . . . ?
Ho1 O13A C16A C15A 174.9(2) 1_545 . . . ?
Ho1 O14A C16A O13A 4.2(3) 1_545 . . . ?
Ho1 O14A C16A C15A -175.0(3) 1_545 . . . ?
Ho1 O11 C1D O5 -19.9(4) 1_655 . . . ?
Ho1 O11 C1D C2D 158.1(2) 1_655 . . . ?
Ho2 O2 C1A O3 13.1(4) . . . . ?
Ho2 O2 C1A C2A -164.65(19) . . . . ?
Ho2 O5 C1D O11 -72.2(11) . . . . ?
Ho2 O5 C1D C2D 109.8(10) . . . . ?
Ho2 O13B C16B O14B 0.0(3) 1_565 . . . ?
Ho2 O13B C16B C15B -179.7(2) 1_565 . . . ?
Ho2 O14B C16B O13B 0.0(3) 1_565 . . . ?
Ho2 O14B C16B C15B 179.7(2) 1_565 . . . ?
Ho2 O12 C1C O10 4.4(5) 1_455 . . . ?
Ho2 O12 C1C C2C -173.14(19) 1_455 . . . ?
O2 C1A C2A C4A -11.4(4) . . . . ?
O2 C1A C2A C3A 166.9(3) . . . . ?
O1 C1B C2B C4B -155.6(3) . . . . ?
O1 C1B C2B C3B 24.2(4) . . . . ?
O3 C1A C2A C4A 170.7(3) . . . . ?
O3 C1A C2A C3A -11.0(4) . . . . ?
O4 C1B C2B C4B 24.5(4) . . . . ?
O4 C1B C2B C3B -155.7(3) . . . . ?
O5 C1D C2D C3D 23.2(4) . . . . ?
O5 C1D C2D C4D -157.6(3) . . . . ?
O10 C1C C2C C3C 164.5(3) . . . . ?
O10 C1C C2C C4C -18.2(4) . . . . ?
O12 C1C C2C C3C -17.9(4) . . . . ?
O12 C1C C2C C4C 159.5(3) . . . . ?
O11 C1D C2D C3D -154.9(3) . . . . ?
O11 C1D C2D C4D 24.3(4) . . . . ?
C1B C2B C4B C6B 179.5(3) . . . . ?
C1B C2B C3B C5B 178.0(3) . . . . ?
C1C C2C C3C C5C 176.5(3) . . . . ?
C1C C2C C4C C6C -174.2(3) . . . . ?
C1D C2D C3D C5D 177.4(3) . . . . ?
C1D C2D C4D C6D -178.9(3) . . . . ?
C1A C2A C4A C6A 178.8(3) . . . . ?
C1A C2A C3A C5A -176.8(3) . . . . ?
C2B C4B C6B C7B 2.5(5) . . . . ?
C2B C3B C5B C7B 2.5(5) . . . . ?
C2C C3C C5C C7C -2.2(5) . . . . ?
C2C C4C C6C C7C -2.4(5) . . . . ?
C2D C3D C5D C7D 0.6(5) . . . . ?
C2D C4D C6D C7D 2.5(5) . . . . ?
C2A C4A C6A C7A -2.3(5) . . . . ?
C2A C3A C5A C7A -1.6(5) . . . . ?
C4B C2B C3B C5B -2.1(5) . . . . ?
C4B C6B C7B C5B -2.1(5) . . . . ?
C4B C6B C7B C8B 178.8(3) . . . . ?
C3C C2C C4C C6C 3.2(5) . . . . ?
C3C C5C C7C C6C 3.0(5) . . . . ?
C3C C5C C7C C8C -177.7(3) . . . . ?
C3D C2D C4D C6D 0.3(5) . . . . ?
C3D C5D C7D C6D 2.2(5) . . . . ?
C3D C5D C7D C8D 179.5(3) . . . . ?
C4A C2A C3A C5A 1.6(5) . . . . ?
C4A C6A C7A C5A 2.3(5) . . . . ?
C4A C6A C7A C8A 178.5(3) . . . . ?
C3B C2B C4B C6B -0.3(5) . . . . ?
C3B C5B C7B C6B -0.4(5) . . . . ?
C3B C5B C7B C8B 178.7(3) . . . . ?
C4C C2C C3C C5C -0.9(5) . . . . ?
C4C C6C C7C C5C -0.7(5) . . . . ?
C4C C6C C7C C8C -180.0(3) . . . . ?
C4D C2D C3D C5D -1.8(5) . . . . ?
C4D C6D C7D C5D -3.7(5) . . . . ?
C4D C6D C7D C8D 178.8(3) . . . . ?
C3A C2A C4A C6A 0.4(5) . . . . ?
C3A C5A C7A C6A -0.3(5) . . . . ?
C3A C5A C7A C8A -176.5(3) . . . . ?
C6B C7B C8B C9B -133.7(4) . . . . ?
C5C C7C C8C C9C 134.3(4) . . . . ?
C5D C7D C8D C9D 28.9(6) . . . . ?
C6A C7A C8A C9A 131.8(4) . . . . ?
C5B C7B C8B C9B 47.2(5) . . . . ?
C6C C7C C8C C9C -46.5(6) . . . . ?
C6D C7D C8D C9D -153.8(4) . . . . ?
C5A C7A C8A C9A -52.1(5) . . . . ?
C7B C8B C9B C10B 6.3(6) . . . . ?
C7C C8C C9C C10C -3.8(7) . . . . ?
C7D C8D C9D C10D 1.3(7) . . . . ?
C7A C8A C9A C10A -7.4(6) . . . . ?
C8B C9B C10B C11B 31.1(6) . . . . ?
C8B C9B C10B C12B -152.2(4) . . . . ?
C8C C9C C10C C12C -48.0(6) . . . . ?
C8C C9C C10C C11C 132.1(4) . . . . ?
C8D C9D C10D C12D 50.2(6) . . . . ?
C8D C9D C10D C11D -131.2(4) . . . . ?
C8A C9A C10A C11A 153.7(4) . . . . ?
C8A C9A C10A C12A -30.3(6) . . . . ?
C9B C10B C11B C13B 176.6(3) . . . . ?
C9B C10B C12B C14B -176.7(3) . . . . ?
C9C C10C C12C C14C 177.3(4) . . . . ?
C9C C10C C11C C13C -176.1(3) . . . . ?
C9D C10D C12D C13D -177.9(3) . . . . ?
C9D C10D C11D C14D 176.8(3) . . . . ?
C9A C10A C11A C13A 177.4(3) . . . . ?
C9A C10A C12A C14A -177.1(3) . . . . ?
C10B C11B C13B C15B -0.4(5) . . . . ?
C10B C12B C14B C15B 0.2(6) . . . . ?
C10C C12C C14C C15C -0.8(6) . . . . ?
C10C C11C C13C C15C -1.5(6) . . . . ?
C10D C12D C13D C15D 0.5(6) . . . . ?
C10D C11D C14D C15D 1.5(5) . . . . ?
C10A C11A C13A C15A -0.8(5) . . . . ?
C10A C12A C14A C15A 0.7(5) . . . . ?
C11B C10B C12B C14B 0.1(5) . . . . ?
C11B C13B C15B C14B 0.7(5) . . . . ?
C11B C13B C15B C16B -177.4(3) . . . . ?
C12C C10C C11C C13C 4.0(5) . . . . ?
C12C C14C C15C C13C 3.3(6) . . . . ?
C12C C14C C15C C16C -174.3(4) . . . . ?
C12D C10D C11D C14D -4.5(5) . . . . ?
C12D C13D C15D C14D -3.6(5) . . . . ?
C12D C13D C15D C16D 173.3(3) . . . . ?
C11A C10A C12A C14A -1.1(5) . . . . ?
C11A C13A C15A C14A 0.3(5) . . . . ?
C11A C13A C15A C16A -179.3(3) . . . . ?
C12B C10B C11B C13B 0.0(5) . . . . ?
C12B C14B C15B C13B -0.6(5) . . . . ?
C12B C14B C15B C16B 177.5(3) . . . . ?
C11C C10C C12C C14C -2.8(6) . . . . ?
C11C C13C C15C C14C -2.2(6) . . . . ?
C11C C13C C15C C16C 175.3(4) . . . . ?
C11D C10D C12D C13D 3.5(5) . . . . ?
C11D C14D C15D C13D 2.6(5) . . . . ?
C11D C14D C15D C16D -174.2(3) . . . . ?
C12A C10A C11A C13A 1.2(5) . . . . ?
C12A C14A C15A C13A -0.2(5) . . . . ?
C12A C14A C15A C16A 179.4(3) . . . . ?
C13B C15B C16B O13B 179.3(3) . . . . ?
C13B C15B C16B O14B -0.5(5) . . . . ?
C14C C15C C16C O13C 165.9(4) . . . . ?
C14C C15C C16C O14C -13.0(7) . . . . ?
C13D C15D C16D O14D 17.3(6) . . . . ?
C13D C15D C16D O13D -160.6(3) . . . . ?
C13A C15A C16A O13A -177.5(3) . . . . ?
C13A C15A C16A O14A 1.7(5) . . . . ?
C14B C15B C16B O13B 1.2(5) . . . . ?
C14B C15B C16B O14B -178.6(3) . . . . ?
C13C C15C C16C O13C -11.6(6) . . . . ?
C13C C15C C16C O14C 169.5(5) . . . . ?
C14D C15D C16D O14D -165.9(4) . . . . ?
C14D C15D C16D O13D 16.2(5) . . . . ?
C14A C15A C16A O13A 2.9(5) . . . . ?
C14A C15A C16A O14A -177.9(3) . . . . ?
C30 N5 C29 O19 3.4(6) . . . . ?
C31 N5 C29 O19 171.6(4) . . . . ?
C27 N4 C26 O18 -175.0(5) . . . . ?
C28 N4 C26 O18 2.8(6) . . . . ?
C25 N3 C23 O17 3.2(6) . . . . ?
C24 N3 C23 O17 -173.2(4) . . . . ?
C21 N2 C20 O16 -2.3(8) . . . . ?
C22 N2 C20 O16 175.0(5) . . . . ?
C18 N1 C17 O15 4.1(9) . . . . ?
C19 N1 C17 O15 179.9(5) . . . . ?
